data_7234865
loop_
_publ_author_name
'Yanze Liu'
'Yunxiang Lei'
'Miaochang Liu'
'Fei Li'
'Hongping Xiao'
'Jiuxi Chen'
'Xiaobo Huang'
'Wenxia Gao'
'Huayue Wu'
'Yixiang Cheng'

_publ_section_title
;
 The effect of N-alkyl chain length on the photophysical properties of
 indene-1,3-dionemethylene-1,4-dihydropyridine derivatives
;
_journal_name_full 'Journal of Materials Chemistry C'
_journal_page_first 5970
_journal_page_last 5980
_journal_paper_doi 10.1039/C6TC01877G
_journal_volume 4
_journal_year 2016
_chemical_formula_moiety 'C36 H32 N O2, C H Cl3, H2 O'
_chemical_formula_sum 'C37 H35 Cl3 N O3'
_chemical_formula_weight 648.01
_space_group_IT_number 2
_space_group_name_Hall '-P 1'
_space_group_name_H-M_alt 'P -1'
_symmetry_cell_setting triclinic
_symmetry_space_group_name_Hall '-P 1'
_symmetry_space_group_name_H-M 'P -1'
_atom_sites_solution_hydrogens geom
_atom_sites_solution_primary direct
_atom_sites_solution_secondary difmap
_cell_angle_alpha 109.704(2)
_cell_angle_beta 97.327(2)
_cell_angle_gamma 95.420(2)
_cell_formula_units_Z 2
_cell_length_a 8.5014(4)
_cell_length_b 12.7359(6)
_cell_length_c 16.5492(8)
_cell_measurement_reflns_used 8491
_cell_measurement_temperature 298(2)
_cell_measurement_theta_max 56.78
_cell_measurement_theta_min 2.88
_cell_volume 1654.91(14)
_computing_cell_refinement 'SAINT (Bruker, 2002)'
_computing_data_collection 'SMART (Bruker, 2002)'
_computing_data_reduction SAINT
_computing_molecular_graphics 'XP (Bruker, 2002)'
_computing_publication_material 'SHELXL-97 (Bruker, 2002)'
_computing_structure_refinement 'SHELXL-97 (Sheldrick, 1997)'
_computing_structure_solution 'SHELXS-97 (Sheldrick, 1997)'
_diffrn_ambient_temperature 298(2)
_diffrn_measured_fraction_theta_full 0.970
_diffrn_measured_fraction_theta_max 0.970
_diffrn_measurement_device_type 'Bruker APEX area-detector diffractometer'
_diffrn_measurement_method '\f and \w scans'
_diffrn_radiation_monochromator graphite
_diffrn_radiation_source 'fine-focus sealed tube'
_diffrn_radiation_type CuK\a
_diffrn_radiation_wavelength 1.54178
_diffrn_reflns_av_R_equivalents 0.0431
_diffrn_reflns_av_sigmaI/netI 0.0827
_diffrn_reflns_limit_h_max 9
_diffrn_reflns_limit_h_min -8
_diffrn_reflns_limit_k_max 15
_diffrn_reflns_limit_k_min -15
_diffrn_reflns_limit_l_max 19
_diffrn_reflns_limit_l_min -19
_diffrn_reflns_number 12741
_diffrn_reflns_theta_full 65.49
_diffrn_reflns_theta_max 65.49
_diffrn_reflns_theta_min 3.73
_exptl_absorpt_coefficient_mu 2.798
_exptl_absorpt_correction_T_max 0.6789
_exptl_absorpt_correction_T_min 0.5413
_exptl_absorpt_correction_type multi-scan
_exptl_absorpt_process_details 'SADABS (Bruker, 2002)'
_exptl_crystal_colour Red
_exptl_crystal_density_diffrn 1.300
_exptl_crystal_density_method 'not measured'
_exptl_crystal_description Block
_exptl_crystal_F_000 678
_exptl_crystal_size_max 0.25
_exptl_crystal_size_mid 0.21
_exptl_crystal_size_min 0.15
_refine_diff_density_max 0.584
_refine_diff_density_min -0.490
_refine_diff_density_rms 0.078
_refine_ls_extinction_coef 0.0038(11)
_refine_ls_extinction_expression Fc^*^=kFc[1+0.001xFc^2^\l^3^/sin(2\q)]^-1/4^
_refine_ls_extinction_method SHELXL
_refine_ls_goodness_of_fit_ref 0.992
_refine_ls_hydrogen_treatment constr
_refine_ls_matrix_type full
_refine_ls_number_parameters 400
_refine_ls_number_reflns 5513
_refine_ls_number_restraints 0
_refine_ls_restrained_S_all 0.992
_refine_ls_R_factor_all 0.1711
_refine_ls_R_factor_gt 0.0869
_refine_ls_shift/su_max 0.000
_refine_ls_shift/su_mean 0.000
_refine_ls_structure_factor_coef Fsqd
_refine_ls_weighting_details 'calc w=1/[\s^2^(Fo^2^)+(0.1999P)^2^+0.0000P] where P=(Fo^2^+2Fc^2^)/3'
_refine_ls_weighting_scheme calc
_refine_ls_wR_factor_gt 0.2260
_refine_ls_wR_factor_ref 0.2588
_reflns_number_gt 2562
_reflns_number_total 5513
_reflns_threshold_expression I>2\s(I)
_cod_data_source_file J-Mater-Chem-C-2016-4-5970.cif
_cod_data_source_block cu_20151029c_0m
_cod_depositor_comments
;
The following automatic conversions were performed:

data item '_exptl_absorpt_correction_type' value 'Multi-scan' was
changed to 'multi-scan' in accordance with the built-in table derived
from the CIF Core dictionary named 'cif_core.dic' version 2.4.5 last
updated on 2014-11-21.

data item '_symmetry_cell_setting' value 'Triclinic' was changed to
'triclinic' in accordance with the built-in table derived from the
CIF Core dictionary named 'cif_core.dic' version 2.4.5 last updated
on 2014-11-21.

Automatic conversion script
Id: cif_fix_values 6909 2019-04-08 15:41:33Z antanas 
;
_cod_database_code 7234865

loop_
_symmetry_equiv_pos_as_xyz
'x, y, z'
'-x, -y, -z'

loop_
_atom_site_label
_atom_site_type_symbol
_atom_site_fract_x
_atom_site_fract_y
_atom_site_fract_z
_atom_site_U_iso_or_equiv
_atom_site_adp_type
_atom_site_occupancy
_atom_site_symmetry_multiplicity
_atom_site_calc_flag
_atom_site_refinement_flags
_atom_site_disorder_assembly
_atom_site_disorder_group
Cl1 Cl 0.8078(4) 0.4001(2) 0.9146(2) 0.2361(13) Uani 1 1 d . . .
Cl2 Cl 0.7002(2) 0.58538(15) 1.02380(13) 0.1675(7) Uani 1 1 d . . .
Cl3 Cl 0.8037(3) 0.62049(19) 0.87813(14) 0.2092(11) Uani 1 1 d . . .
O1 O 0.1040(3) 0.16075(15) 0.50205(12) 0.0792(8) Uani 1 1 d . . .
O2 O 0.4496(3) 0.41770(16) 0.75017(13) 0.0813(8) Uani 1 1 d . . .
O3 O 0.9012(9) 0.4328(5) 0.8469(8) 0.277(5) Uani 1 1 d . . .
H3A H 0.9807 0.4292 0.8201 0.416 Uiso 1 1 d R . .
H3B H 0.8959 0.5014 0.8754 0.416 Uiso 1 1 d R . .
N1 N 0.2757(4) 0.56434(19) 0.48972(15) 0.0717(8) Uani 1 1 d . . .
C1 C 0.1914(4) 0.2077(2) 0.57347(15) 0.0564(8) Uani 1 1 d . . .
C2 C 0.2328(4) 0.1474(2) 0.63492(14) 0.0569(8) Uani 1 1 d . . .
C3 C 0.1928(4) 0.0353(2) 0.62569(18) 0.0735(10) Uani 1 1 d . . .
H3 H 0.1213 -0.0143 0.5777 0.088 Uiso 1 1 calc R . .
C4 C 0.2631(5) -0.0004(3) 0.6905(2) 0.0872(11) Uani 1 1 d . . .
H4 H 0.2374 -0.0748 0.6864 0.105 Uiso 1 1 calc R . .
C5 C 0.3717(5) 0.0741(3) 0.76168(19) 0.0874(12) Uani 1 1 d . . .
H5 H 0.4201 0.0484 0.8036 0.105 Uiso 1 1 calc R . .
C6 C 0.4078(5) 0.1850(2) 0.77036(18) 0.0769(10) Uani 1 1 d . . .
H6 H 0.4770 0.2352 0.8190 0.092 Uiso 1 1 calc R . .
C7 C 0.3400(4) 0.2213(2) 0.70602(15) 0.0585(8) Uani 1 1 d . . .
C8 C 0.3665(4) 0.3339(2) 0.69655(15) 0.0573(8) Uani 1 1 d . . .
C9 C 0.2705(3) 0.3219(2) 0.61285(15) 0.0514(7) Uani 1 1 d . . .
C10 C 0.2695(4) 0.4047(2) 0.57324(15) 0.0549(7) Uani 1 1 d . . .
C11 C 0.1746(4) 0.3871(2) 0.49209(15) 0.0581(8) Uani 1 1 d . . .
H11 H 0.1064 0.3191 0.4645 0.070 Uiso 1 1 calc R . .
C12 C 0.1777(4) 0.4643(2) 0.45225(16) 0.0595(8) Uani 1 1 d . . .
C13 C 0.0660(4) 0.4395(3) 0.36995(17) 0.0708(9) Uani 1 1 d . . .
H13 H 0.0320 0.4997 0.3563 0.085 Uiso 1 1 calc R . .
C14 C 0.0123(4) 0.3369(2) 0.31515(17) 0.0723(10) Uani 1 1 d . . .
H14 H 0.0535 0.2788 0.3289 0.087 Uiso 1 1 calc R . .
C15 C -0.1042(4) 0.3035(2) 0.23537(16) 0.0659(9) Uani 1 1 d . . .
C16 C -0.1398(5) 0.1909(2) 0.18291(18) 0.0780(11) Uani 1 1 d . . .
H16 H -0.0841 0.1393 0.1985 0.094 Uiso 1 1 calc R . .
C17 C -0.2522(6) 0.1525(3) 0.1098(2) 0.0944(12) Uani 1 1 d . . .
H17 H -0.2752 0.0755 0.0783 0.113 Uiso 1 1 calc R . .
C18 C -0.3339(5) 0.2263(3) 0.08099(19) 0.0883(11) Uani 1 1 d . . .
C19 C -0.2964(5) 0.3415(3) 0.1338(2) 0.0829(11) Uani 1 1 d . . .
H19 H -0.3475 0.3939 0.1167 0.100 Uiso 1 1 calc R . .
C20 C -0.1891(4) 0.3775(2) 0.20795(17) 0.0689(9) Uani 1 1 d . . .
H20 H -0.1708 0.4537 0.2419 0.083 Uiso 1 1 calc R . .
C21 C -0.4571(6) 0.1867(4) -0.0007(2) 0.1169(15) Uani 1 1 d . . .
H21A H -0.4119 0.2032 -0.0461 0.175 Uiso 1 1 calc R . .
H21B H -0.5487 0.2248 0.0102 0.175 Uiso 1 1 calc R . .
H21C H -0.4895 0.1069 -0.0183 0.175 Uiso 1 1 calc R . .
C22 C 0.3724(4) 0.5112(2) 0.60964(16) 0.0600(8) Uani 1 1 d . . .
H22 H 0.4408 0.5276 0.6623 0.072 Uiso 1 1 calc R . .
C23 C 0.3736(4) 0.5880(2) 0.57037(17) 0.0644(8) Uani 1 1 d . . .
C24 C 0.4809(4) 0.6966(2) 0.60966(19) 0.0709(9) Uani 1 1 d . . .
H24 H 0.5118 0.7326 0.5726 0.085 Uiso 1 1 calc R . .
C25 C 0.5353(5) 0.7455(3) 0.69246(19) 0.0785(10) Uani 1 1 d . . .
H25 H 0.4959 0.7101 0.7281 0.094 Uiso 1 1 calc R . .
C26 C 0.6465(4) 0.8453(2) 0.7359(2) 0.0726(10) Uani 1 1 d . . .
C27 C 0.6897(5) 0.8838(3) 0.8267(2) 0.0888(11) Uani 1 1 d . . .
H27 H 0.6418 0.8455 0.8582 0.107 Uiso 1 1 calc R . .
C28 C 0.8041(5) 0.9794(3) 0.8704(3) 0.1022(13) Uani 1 1 d . . .
H28 H 0.8288 1.0033 0.9308 0.123 Uiso 1 1 calc R . .
C29 C 0.8824(5) 1.0403(3) 0.8280(3) 0.0953(12) Uani 1 1 d . . .
C30 C 0.8393(5) 0.9993(3) 0.7403(3) 0.0975(12) Uani 1 1 d . . .
H30 H 0.8888 1.0380 0.7095 0.117 Uiso 1 1 calc R . .
C31 C 0.7294(5) 0.9062(3) 0.6928(2) 0.0839(11) Uani 1 1 d . . .
H31 H 0.7092 0.8829 0.6324 0.101 Uiso 1 1 calc R . .
C32 C 1.0029(7) 1.1406(4) 0.8780(5) 0.144(2) Uani 1 1 d . . .
H32A H 1.1056 1.1275 0.8616 0.216 Uiso 1 1 calc R . .
H32B H 1.0094 1.1546 0.9391 0.216 Uiso 1 1 calc R . .
H32C H 0.9718 1.2049 0.8656 0.216 Uiso 1 1 calc R . .
C33 C 0.3094(6) 0.6424(3) 0.4344(3) 0.1174(15) Uani 1 1 d . . .
H33A H 0.4216 0.6752 0.4478 0.141 Uiso 1 1 calc R . .
H33B H 0.2822 0.5991 0.3725 0.141 Uiso 1 1 calc R . .
C34 C 0.2152(6) 0.7237(5) 0.4576(3) 0.1260(17) Uani 1 1 d . . .
H34A H 0.2453 0.7697 0.5188 0.151 Uiso 1 1 calc R . .
H34B H 0.1032 0.6913 0.4462 0.151 Uiso 1 1 calc R . .
C35 C 0.2490(7) 0.7993(6) 0.3950(5) 0.154(3) Uani 1 1 d . . .
H35A H 0.2712 0.7509 0.3396 0.184 Uiso 1 1 calc R . .
H35B H 0.1550 0.8332 0.3838 0.184 Uiso 1 1 calc R . .
C36 C 0.3742(10) 0.8796(6) 0.4358(5) 0.160(2) Uani 1 1 d . . .
H36A H 0.4263 0.8855 0.4905 0.192 Uiso 1 1 calc R . .
H36B H 0.4092 0.9296 0.4097 0.192 Uiso 1 1 calc R . .
C37 C 0.7233(7) 0.5129(4) 0.9130(5) 0.182(4) Uani 1 1 d . . .
H37 H 0.6149 0.4843 0.8793 0.218 Uiso 1 1 calc R . .

loop_
_atom_site_aniso_label
_atom_site_aniso_U_11
_atom_site_aniso_U_22
_atom_site_aniso_U_33
_atom_site_aniso_U_23
_atom_site_aniso_U_13
_atom_site_aniso_U_12
Cl1 0.187(3) 0.173(2) 0.295(3) 0.0328(18) -0.025(2) 0.0473(17)
Cl2 0.1514(16) 0.1636(13) 0.1751(14) 0.0581(11) 0.0005(11) 0.0077(10)
Cl3 0.203(2) 0.211(2) 0.1978(17) 0.0637(15) 0.0634(15) -0.0499(16)
O1 0.0911(18) 0.0670(12) 0.0617(11) 0.0168(9) -0.0208(11) -0.0063(10)
O2 0.0934(18) 0.0619(12) 0.0748(12) 0.0228(10) -0.0204(11) -0.0036(10)
O3 0.192(7) 0.163(4) 0.470(14) 0.142(7) -0.043(8) 0.010(4)
N1 0.100(2) 0.0560(13) 0.0659(13) 0.0387(11) -0.0077(13) 0.0091(12)
C1 0.057(2) 0.0588(15) 0.0458(12) 0.0124(10) 0.0038(12) 0.0041(12)
C2 0.068(2) 0.0536(15) 0.0486(12) 0.0178(10) 0.0094(12) 0.0076(13)
C3 0.097(3) 0.0519(15) 0.0617(15) 0.0167(12) 0.0048(15) -0.0124(14)
C4 0.127(3) 0.0613(18) 0.0718(18) 0.0276(14) 0.0061(18) 0.0063(18)
C5 0.133(4) 0.071(2) 0.0611(16) 0.0356(14) -0.0064(17) 0.0150(18)
C6 0.103(3) 0.0653(18) 0.0589(14) 0.0292(13) -0.0163(15) 0.0072(16)
C7 0.068(2) 0.0575(16) 0.0499(12) 0.0204(11) 0.0042(12) 0.0103(13)
C8 0.066(2) 0.0495(14) 0.0455(12) 0.0116(10) -0.0089(12) 0.0019(12)
C9 0.0510(18) 0.0555(15) 0.0507(12) 0.0251(11) 0.0020(11) 0.0087(12)
C10 0.0532(19) 0.0556(14) 0.0532(13) 0.0172(10) 0.0029(11) 0.0110(12)
C11 0.057(2) 0.0611(15) 0.0538(13) 0.0221(11) -0.0029(12) 0.0084(12)
C12 0.066(2) 0.0560(15) 0.0558(13) 0.0213(12) -0.0036(13) 0.0180(13)
C13 0.083(3) 0.0744(18) 0.0582(15) 0.0321(14) -0.0012(14) 0.0146(15)
C14 0.090(3) 0.0671(18) 0.0576(15) 0.0220(14) -0.0030(15) 0.0230(16)
C15 0.075(2) 0.0742(19) 0.0509(13) 0.0272(13) -0.0011(13) 0.0167(15)
C16 0.104(3) 0.0690(19) 0.0598(15) 0.0222(14) 0.0001(16) 0.0270(16)
C17 0.135(4) 0.076(2) 0.0617(17) 0.0156(15) 0.0001(19) 0.021(2)
C18 0.100(3) 0.100(2) 0.0515(15) 0.0155(16) 0.0011(16) 0.008(2)
C19 0.096(3) 0.085(2) 0.0694(18) 0.0320(16) 0.0035(17) 0.0160(18)
C20 0.082(2) 0.0700(17) 0.0592(15) 0.0274(13) 0.0095(15) 0.0180(15)
C21 0.125(4) 0.139(3) 0.0678(19) 0.025(2) -0.018(2) 0.018(3)
C22 0.066(2) 0.0545(15) 0.0574(13) 0.0210(11) -0.0007(12) 0.0112(13)
C23 0.080(2) 0.0554(16) 0.0600(14) 0.0269(12) 0.0021(14) 0.0123(14)
C24 0.084(3) 0.0529(16) 0.0759(18) 0.0272(13) 0.0053(16) 0.0056(14)
C25 0.089(3) 0.0687(19) 0.0733(19) 0.0232(15) 0.0131(16) -0.0034(16)
C26 0.086(3) 0.0616(17) 0.0728(17) 0.0287(14) 0.0081(16) 0.0114(15)
C27 0.101(3) 0.090(2) 0.0672(17) 0.0228(16) 0.0096(17) 0.0004(19)
C28 0.098(3) 0.099(3) 0.083(2) 0.0012(19) 0.012(2) 0.008(2)
C29 0.084(3) 0.0629(19) 0.126(3) 0.020(2) 0.014(2) 0.0035(17)
C30 0.072(3) 0.080(2) 0.151(4) 0.057(2) 0.019(2) 0.0004(19)
C31 0.094(3) 0.075(2) 0.099(2) 0.0527(18) 0.0167(19) 0.0035(18)
C32 0.104(4) 0.089(3) 0.201(5) 0.024(3) -0.012(3) -0.014(2)
C33 0.104(4) 0.094(3) 0.134(3) 0.025(3) -0.001(3) 0.000(3)
C34 0.083(3) 0.179(5) 0.100(3) 0.016(3) 0.032(2) 0.048(3)
C35 0.127(4) 0.149(4) 0.229(6) 0.153(5) -0.032(4) -0.007(4)
C36 0.178(7) 0.163(5) 0.183(6) 0.091(5) 0.081(5) 0.055(5)
C37 0.104(4) 0.099(3) 0.269(8) 0.022(4) -0.091(5) -0.008(3)

loop_
_atom_type_symbol
_atom_type_description
_atom_type_scat_dispersion_real
_atom_type_scat_dispersion_imag
_atom_type_scat_source
C C 0.0181 0.0091 'International Tables Vol C Tables 4.2.6.8 and 6.1.1.4'
H H 0.0000 0.0000 'International Tables Vol C Tables 4.2.6.8 and 6.1.1.4'
N N 0.0311 0.0180 'International Tables Vol C Tables 4.2.6.8 and 6.1.1.4'
O O 0.0492 0.0322 'International Tables Vol C Tables 4.2.6.8 and 6.1.1.4'
Cl Cl 0.3639 0.7018 'International Tables Vol C Tables 4.2.6.8 and 6.1.1.4'

loop_
_geom_angle_atom_site_label_1
_geom_angle_atom_site_label_2
_geom_angle_atom_site_label_3
_geom_angle
_geom_angle_site_symmetry_1
_geom_angle_site_symmetry_3
C37 Cl1 H3B 57.7 . .
C37 Cl3 H3B 56.3 . .
H3A O3 H3B 109.5 . .
C12 N1 C23 119.6(2) . .
C12 N1 C33 120.2(3) . .
C23 N1 C33 118.8(3) . .
O1 C1 C9 129.6(2) . .
O1 C1 C2 122.4(2) . .
C9 C1 C2 108.0(2) . .
C7 C2 C3 121.3(3) . .
C7 C2 C1 108.0(2) . .
C3 C2 C1 130.4(2) . .
C2 C3 C4 117.8(3) . .
C2 C3 H3 121.1 . .
C4 C3 H3 121.1 . .
C3 C4 C5 120.8(3) . .
C3 C4 H4 119.6 . .
C5 C4 H4 119.6 . .
C6 C5 C4 120.6(3) . .
C6 C5 H5 119.7 . .
C4 C5 H5 119.7 . .
C5 C6 C7 119.2(3) . .
C5 C6 H6 120.4 . .
C7 C6 H6 120.4 . .
C6 C7 C2 120.3(3) . .
C6 C7 C8 130.0(2) . .
C2 C7 C8 109.6(2) . .
O2 C8 C9 128.6(2) . .
O2 C8 C7 125.2(2) . .
C9 C8 C7 106.2(2) . .
C10 C9 C1 125.5(2) . .
C10 C9 C8 126.0(2) . .
C1 C9 C8 108.1(2) . .
C11 C10 C9 123.0(2) . .
C11 C10 C22 114.1(2) . .
C9 C10 C22 122.8(2) . .
C12 C11 C10 123.3(3) . .
C12 C11 H11 118.3 . .
C10 C11 H11 118.3 . .
N1 C12 C11 120.4(2) . .
N1 C12 C13 120.9(2) . .
C11 C12 C13 118.6(3) . .
C14 C13 C12 123.4(3) . .
C14 C13 H13 118.3 . .
C12 C13 H13 118.3 . .
C13 C14 C15 127.5(3) . .
C13 C14 H14 116.2 . .
C15 C14 H14 116.2 . .
C16 C15 C20 116.1(2) . .
C16 C15 C14 119.4(3) . .
C20 C15 C14 124.5(3) . .
C17 C16 C15 122.9(3) . .
C17 C16 H16 118.6 . .
C15 C16 H16 118.6 . .
C16 C17 C18 121.1(3) . .
C16 C17 H17 119.4 . .
C18 C17 H17 119.4 . .
C17 C18 C19 116.1(3) . .
C17 C18 C21 122.5(3) . .
C19 C18 C21 121.4(4) . .
C20 C19 C18 121.9(3) . .
C20 C19 H19 119.1 . .
C18 C19 H19 119.1 . .
C19 C20 C15 121.8(3) . .
C19 C20 H20 119.1 . .
C15 C20 H20 119.1 . .
C18 C21 H21A 109.5 . .
C18 C21 H21B 109.5 . .
H21A C21 H21B 109.5 . .
C18 C21 H21C 109.5 . .
H21A C21 H21C 109.5 . .
H21B C21 H21C 109.5 . .
C23 C22 C10 122.3(3) . .
C23 C22 H22 118.8 . .
C10 C22 H22 118.8 . .
C22 C23 N1 120.2(3) . .
C22 C23 C24 120.9(3) . .
N1 C23 C24 118.9(2) . .
C25 C24 C23 124.6(3) . .
C25 C24 H24 117.7 . .
C23 C24 H24 117.7 . .
C24 C25 C26 128.9(3) . .
C24 C25 H25 115.5 . .
C26 C25 H25 115.5 . .
C27 C26 C31 116.0(3) . .
C27 C26 C25 119.8(3) . .
C31 C26 C25 124.0(3) . .
C28 C27 C26 120.6(4) . .
C28 C27 H27 119.7 . .
C26 C27 H27 119.7 . .
C29 C28 C27 123.2(4) . .
C29 C28 H28 118.4 . .
C27 C28 H28 118.4 . .
C30 C29 C28 114.4(3) . .
C30 C29 C32 125.0(5) . .
C28 C29 C32 120.6(5) . .
C29 C30 C31 126.0(4) . .
C29 C30 H30 117.0 . .
C31 C30 H30 117.0 . .
C30 C31 C26 119.8(4) . .
C30 C31 H31 120.1 . .
C26 C31 H31 120.1 . .
C29 C32 H32A 109.5 . .
C29 C32 H32B 109.5 . .
H32A C32 H32B 109.5 . .
C29 C32 H32C 109.5 . .
H32A C32 H32C 109.5 . .
H32B C32 H32C 109.5 . .
C34 C33 N1 105.6(4) . .
C34 C33 H33A 110.6 . .
N1 C33 H33A 110.6 . .
C34 C33 H33B 110.6 . .
N1 C33 H33B 110.6 . .
H33A C33 H33B 108.8 . .
C33 C34 C35 103.6(5) . .
C33 C34 H34A 111.0 . .
C35 C34 H34A 111.0 . .
C33 C34 H34B 111.0 . .
C35 C34 H34B 111.0 . .
H34A C34 H34B 109.0 . .
C36 C35 C34 108.9(5) . .
C36 C35 H35A 109.9 . .
C34 C35 H35A 109.9 . .
C36 C35 H35B 109.9 . .
C34 C35 H35B 109.9 . .
H35A C35 H35B 108.3 . .
C35 C36 H36A 120.0 . .
C35 C36 H36B 120.0 . .
H36A C36 H36B 120.0 . .
Cl1 C37 Cl3 125.9(5) . .
Cl1 C37 Cl2 105.3(4) . .
Cl3 C37 Cl2 104.6(3) . .
Cl1 C37 H37 106.6 . .
Cl3 C37 H37 106.6 . .
Cl2 C37 H37 106.6 . .

loop_
_geom_bond_atom_site_label_1
_geom_bond_atom_site_label_2
_geom_bond_distance
_geom_bond_site_symmetry_2
Cl1 C37 1.672(6) .
Cl1 H3B 1.7766 .
Cl2 C37 1.800(9) .
Cl3 C37 1.771(8) .
Cl3 H3B 1.7618 .
O1 C1 1.234(3) .
O2 C8 1.218(3) .
O3 H3A 0.8500 .
O3 H3B 0.8500 .
N1 C12 1.356(4) .
N1 C23 1.401(4) .
N1 C33 1.592(6) .
C1 C9 1.433(4) .
C1 C2 1.496(4) .
C2 C7 1.385(4) .
C2 C3 1.387(4) .
C3 C4 1.390(5) .
C3 H3 0.9300 .
C4 C5 1.394(5) .
C4 H4 0.9300 .
C5 C6 1.371(4) .
C5 H5 0.9300 .
C6 C7 1.380(4) .
C6 H6 0.9300 .
C7 C8 1.493(4) .
C8 C9 1.467(4) .
C9 C10 1.417(4) .
C10 C11 1.411(4) .
C10 C22 1.435(4) .
C11 C12 1.356(4) .
C11 H11 0.9300 .
C12 C13 1.477(4) .
C13 C14 1.311(4) .
C13 H13 0.9300 .
C14 C15 1.454(4) .
C14 H14 0.9300 .
C15 C16 1.383(4) .
C15 C20 1.395(4) .
C16 C17 1.354(5) .
C16 H16 0.9300 .
C17 C18 1.391(6) .
C17 H17 0.9300 .
C18 C19 1.412(5) .
C18 C21 1.502(5) .
C19 C20 1.344(5) .
C19 H19 0.9300 .
C20 H20 0.9300 .
C21 H21A 0.9600 .
C21 H21B 0.9600 .
C21 H21C 0.9600 .
C22 C23 1.345(4) .
C22 H22 0.9300 .
C23 C24 1.473(4) .
C24 C25 1.299(4) .
C24 H24 0.9300 .
C25 C26 1.418(5) .
C25 H25 0.9300 .
C26 C27 1.400(4) .
C26 C31 1.416(5) .
C27 C28 1.398(6) .
C27 H27 0.9300 .
C28 C29 1.388(6) .
C28 H28 0.9300 .
C29 C30 1.352(6) .
C29 C32 1.480(6) .
C30 C31 1.368(5) .
C30 H30 0.9300 .
C31 H31 0.9300 .
C32 H32A 0.9600 .
C32 H32B 0.9600 .
C32 H32C 0.9600 .
C33 C34 1.353(6) .
C33 H33A 0.9700 .
C33 H33B 0.9700 .
C34 C35 1.666(8) .
C34 H34A 0.9700 .
C34 H34B 0.9700 .
C35 C36 1.334(9) .
C35 H35A 0.9700 .
C35 H35B 0.9700 .
C36 H36A 0.9300 .
C36 H36B 0.9300 .
C37 H37 0.9800 .

loop_
_geom_torsion_atom_site_label_1
_geom_torsion_atom_site_label_2
_geom_torsion_atom_site_label_3
_geom_torsion_atom_site_label_4
_geom_torsion
_geom_torsion_site_symmetry_1
_geom_torsion_site_symmetry_2
_geom_torsion_site_symmetry_3
_geom_torsion_site_symmetry_4
O1 C1 C2 C7 176.3(3) . . . .
C9 C1 C2 C7 -3.2(3) . . . .
O1 C1 C2 C3 2.8(5) . . . .
C9 C1 C2 C3 -176.7(3) . . . .
C7 C2 C3 C4 0.4(5) . . . .
C1 C2 C3 C4 173.1(3) . . . .
C2 C3 C4 C5 -0.8(6) . . . .
C3 C4 C5 C6 1.9(6) . . . .
C4 C5 C6 C7 -2.5(6) . . . .
C5 C6 C7 C2 2.1(5) . . . .
C5 C6 C7 C8 -175.7(4) . . . .
C3 C2 C7 C6 -1.1(5) . . . .
C1 C2 C7 C6 -175.2(3) . . . .
C3 C2 C7 C8 177.1(3) . . . .
C1 C2 C7 C8 2.9(3) . . . .
C6 C7 C8 O2 -5.1(6) . . . .
C2 C7 C8 O2 177.0(3) . . . .
C6 C7 C8 C9 176.4(3) . . . .
C2 C7 C8 C9 -1.6(3) . . . .
O1 C1 C9 C10 -3.5(5) . . . .
C2 C1 C9 C10 176.0(3) . . . .
O1 C1 C9 C8 -177.3(3) . . . .
C2 C1 C9 C8 2.2(3) . . . .
O2 C8 C9 C10 7.3(5) . . . .
C7 C8 C9 C10 -174.2(3) . . . .
O2 C8 C9 C1 -179.0(3) . . . .
C7 C8 C9 C1 -0.5(3) . . . .
C1 C9 C10 C11 6.9(4) . . . .
C8 C9 C10 C11 179.6(3) . . . .
C1 C9 C10 C22 -169.1(3) . . . .
C8 C9 C10 C22 3.6(5) . . . .
C9 C10 C11 C12 -177.3(3) . . . .
C22 C10 C11 C12 -1.0(4) . . . .
C23 N1 C12 C11 -0.3(5) . . . .
C33 N1 C12 C11 166.0(3) . . . .
C23 N1 C12 C13 176.3(3) . . . .
C33 N1 C12 C13 -17.4(5) . . . .
C10 C11 C12 N1 0.3(5) . . . .
C10 C11 C12 C13 -176.4(3) . . . .
N1 C12 C13 C14 154.8(3) . . . .
C11 C12 C13 C14 -28.6(5) . . . .
C12 C13 C14 C15 176.2(3) . . . .
C13 C14 C15 C16 176.3(3) . . . .
C13 C14 C15 C20 -5.7(6) . . . .
C20 C15 C16 C17 -1.3(5) . . . .
C14 C15 C16 C17 176.8(4) . . . .
C15 C16 C17 C18 3.1(6) . . . .
C16 C17 C18 C19 -2.1(6) . . . .
C16 C17 C18 C21 178.9(4) . . . .
C17 C18 C19 C20 -0.6(6) . . . .
C21 C18 C19 C20 178.5(4) . . . .
C18 C19 C20 C15 2.4(6) . . . .
C16 C15 C20 C19 -1.5(5) . . . .
C14 C15 C20 C19 -179.5(3) . . . .
C11 C10 C22 C23 1.9(4) . . . .
C9 C10 C22 C23 178.2(3) . . . .
C10 C22 C23 N1 -2.0(5) . . . .
C10 C22 C23 C24 180.0(3) . . . .
C12 N1 C23 C22 1.2(5) . . . .
C33 N1 C23 C22 -165.3(3) . . . .
C12 N1 C23 C24 179.2(3) . . . .
C33 N1 C23 C24 12.7(5) . . . .
C22 C23 C24 C25 -26.2(5) . . . .
N1 C23 C24 C25 155.8(3) . . . .
C23 C24 C25 C26 175.4(3) . . . .
C24 C25 C26 C27 -179.9(4) . . . .
C24 C25 C26 C31 -5.2(6) . . . .
C31 C26 C27 C28 2.2(6) . . . .
C25 C26 C27 C28 177.3(4) . . . .
C26 C27 C28 C29 -0.9(7) . . . .
C27 C28 C29 C30 -0.1(6) . . . .
C27 C28 C29 C32 -179.8(4) . . . .
C28 C29 C30 C31 -0.3(6) . . . .
C32 C29 C30 C31 179.4(4) . . . .
C29 C30 C31 C26 1.7(7) . . . .
C27 C26 C31 C30 -2.6(5) . . . .
C25 C26 C31 C30 -177.4(4) . . . .
C12 N1 C33 C34 101.3(4) . . . .
C23 N1 C33 C34 -92.3(4) . . . .
N1 C33 C34 C35 -177.6(3) . . . .
C33 C34 C35 C36 -88.3(7) . . . .
